data_7158701
loop_
_publ_author_name
'Zhou, Shuai'
'Xu, Xiaojuan'
'Zhu, Xu'
'Zheng, Yu'
'Chen, Sufang'
'Xue, Mingqiang'

_publ_section_title
;
 A facile approach to C-functionalized \b-ketoimine compounds via terminal
 alkylation of a tetralithiated intermediate
;
_journal_name_full 'Organic &amp; Biomolecular Chemistry'
_journal_paper_doi 10.1039/D2OB00640E
_journal_year 2022
_chemical_formula_moiety '0.5(C48 H68 Li4 N4 O8)'
_chemical_formula_sum 'C24 H34 Li2 N2 O4'
_chemical_formula_weight 428.41
_space_group_crystal_system triclinic
_space_group_IT_number 2
_space_group_name_Hall '-P 1'
_space_group_name_H-M_alt 'P -1'
_atom_sites_solution_hydrogens geom
_atom_sites_solution_primary iterative
_audit_creation_date 2022-01-09
_audit_creation_method
;
Olex2 1.2
(compiled 2018.05.29 svn.r3508 for OlexSys, GUI svn.r5506)
;
_audit_update_record
;
2022-05-05 deposited with the CCDC.	2022-05-06 downloaded from the CCDC.
;
_cell_angle_alpha 99.394(3)
_cell_angle_beta 94.887(3)
_cell_angle_gamma 93.080(3)
_cell_formula_units_Z 4
_cell_length_a 10.4007(11)
_cell_length_b 13.6605(15)
_cell_length_c 17.5771(19)
_cell_measurement_reflns_used 4541
_cell_measurement_temperature 128.01
_cell_measurement_theta_max 22.70
_cell_measurement_theta_min 2.20
_cell_volume 2449.1(5)
_computing_molecular_graphics 'Olex2 (Dolomanov et al., 2009)'
_computing_publication_material 'Olex2 (Dolomanov et al., 2009)'
_computing_structure_refinement 'ShelXL (Sheldrick, 2015)'
_computing_structure_solution 'olex2.solve (Bourhis et al., 2015)'
_diffrn_ambient_temperature 128.01
_diffrn_measured_fraction_theta_full 1.000
_diffrn_measured_fraction_theta_max 1.000
_diffrn_measurement_device_type 'Bruker APEX-II CCD'
_diffrn_measurement_method '\f and \w scans'
_diffrn_radiation_type MoK\a
_diffrn_radiation_wavelength 0.71073
_diffrn_reflns_av_R_equivalents 0.3262
_diffrn_reflns_av_unetI/netI 0.1719
_diffrn_reflns_Laue_measured_fraction_full 1.000
_diffrn_reflns_Laue_measured_fraction_max 1.000
_diffrn_reflns_limit_h_max 12
_diffrn_reflns_limit_h_min -12
_diffrn_reflns_limit_k_max 16
_diffrn_reflns_limit_k_min -16
_diffrn_reflns_limit_l_max 20
_diffrn_reflns_limit_l_min -20
_diffrn_reflns_number 44384
_diffrn_reflns_point_group_measured_fraction_full 1.000
_diffrn_reflns_point_group_measured_fraction_max 1.000
_diffrn_reflns_theta_full 25.027
_diffrn_reflns_theta_max 25.027
_diffrn_reflns_theta_min 1.756
_diffrn_standards_number 0
_exptl_absorpt_coefficient_mu 0.077
_exptl_absorpt_correction_type none
_exptl_crystal_colour colourless
_exptl_crystal_colour_primary colourless
_exptl_crystal_density_diffrn 1.162
_exptl_crystal_description block
_exptl_crystal_F_000 920
_exptl_crystal_size_max 0.3
_exptl_crystal_size_mid 0.2
_exptl_crystal_size_min 0.2
_refine_diff_density_max 0.381
_refine_diff_density_min -0.471
_refine_diff_density_rms 0.100
_refine_ls_extinction_method none
_refine_ls_goodness_of_fit_ref 1.030
_refine_ls_hydrogen_treatment constr
_refine_ls_matrix_type full
_refine_ls_number_parameters 585
_refine_ls_number_reflns 8661
_refine_ls_number_restraints 0
_refine_ls_restrained_S_all 1.030
_refine_ls_R_factor_all 0.1825
_refine_ls_R_factor_gt 0.0969
_refine_ls_shift/su_max 0.000
_refine_ls_shift/su_mean 0.000
_refine_ls_structure_factor_coef Fsqd
_refine_ls_weighting_details 'w=1/[\s^2^(Fo^2^)+(0.1664P)^2^+0.0439P] where P=(Fo^2^+2Fc^2^)/3'
_refine_ls_weighting_scheme calc
_refine_ls_wR_factor_gt 0.2569
_refine_ls_wR_factor_ref 0.3327
_reflns_Friedel_coverage 0.000
_reflns_number_gt 4240
_reflns_number_total 8661
_reflns_threshold_expression 'I > 2\s(I)'
_cod_data_source_file d2ob00640e2.cif
_cod_data_source_block mo_b200801b_0m
_cod_database_code 7158701
_publcif_datablock.id {70fcef60-a7d2-4c1e-9d0b-b301dfad0704}

_shelx_shelxl_version_number 2018/3
_shelx_space_group_comment
;
The symmetry employed for this shelxl refinement is uniquely defined
by the following loop, which should always be used as a source of
symmetry information in preference to the above space-group names.
They are only intended as comments.
;
_shelx_estimated_absorpt_t_max 0.985
_shelx_estimated_absorpt_t_min 0.977
_olex2_refinement_description
;
1. Fixed Uiso
 At 1.2 times of:
  All C(H) groups, All C(H,H) groups
 At 1.5 times of:
  All C(H,H,H) groups
2.a Secondary CH2 refined with riding coordinates:
 C39(H39a,H39b), C43(H43a,H43b), C37(H37a,H37b), C40(H40a,H40b), C38(H38a,
 H38b), C12(H12a,H12b), C36(H36a,H36b), C15(H15a,H15b), C42(H42a,H42b),
 C16(H16a,H16b), C13(H13a,H13b), C14(H14a,H14b), C41(H41a,H41b), C19(H19a,H19b),
  C17(H17a,H17b), C18(H18a,H18b)
2.b Aromatic/amide H refined with riding coordinates:
 C2(H2), C1(H1), C9(H9), C4(H4), C46(H46), C28(H28), C26(H26), C33(H33),
 C6(H6), C25(H25), C30(H30), C22(H22)
2.c Idealised Me refined as rotating group:
 C7(H7a,H7b,H7c), C11(H11a,H11b,H11c), C48(H48a,H48b,H48c), C35(H35a,H35b,
 H35c), C31(H31a,H31b,H31c), C44(H44a,H44b,H44c), C20(H20a,H20b,H20c), C24(H24a,
 H24b,H24c)
;
_smtbx_masks_void_probe_radius 1.2
_smtbx_masks_void_truncation_radius 1.2
_olex2_submission_special_instructions 'No special instructions were received'
_publcif_funding_html
;
;

loop_
_space_group_symop_operation_xyz
'x, y, z'
'-x, -y, -z'

loop_
_atom_site_label
_atom_site_type_symbol
_atom_site_fract_x
_atom_site_fract_y
_atom_site_fract_z
_atom_site_U_iso_or_equiv
_atom_site_adp_type
_atom_site_occupancy
_atom_site_site_symmetry_order
_atom_site_calc_flag
_atom_site_refinement_flags_posn
_atom_site_refinement_flags_adp
_atom_site_refinement_flags_occupancy
_atom_site_disorder_assembly
_atom_site_disorder_group
O7 O 0.3777(3) 1.0890(2) 0.77123(17) 0.0388(8) Uani 1 1 d . . . . .
O1 O 0.3243(3) 0.5918(2) 0.80551(17) 0.0383(8) Uani 1 1 d . . . . .
O5 O 0.2317(3) 0.4462(2) 0.67799(17) 0.0381(8) Uani 1 1 d . . . . .
O2 O 0.0215(3) 0.5687(3) 0.76427(18) 0.0479(9) Uani 1 1 d . . . . .
O3 O 0.1864(3) -0.0492(2) 0.6879(2) 0.0458(9) Uani 1 1 d . . . . .
O8 O 0.3862(3) 1.0393(2) 0.58844(18) 0.0470(9) Uani 1 1 d . . . . .
O6 O 0.5395(3) 0.4704(3) 0.7352(2) 0.0519(10) Uani 1 1 d . . . . .
N1 N 0.1910(3) 0.4479(3) 0.8757(2) 0.0338(9) Uani 1 1 d . . . . .
N4 N 0.5265(3) 0.9258(3) 0.7208(2) 0.0335(9) Uani 1 1 d . . . . .
N3 N 0.3766(4) 0.5892(3) 0.6118(2) 0.0363(9) Uani 1 1 d . . . . .
N2 N 0.0447(3) 0.1140(3) 0.7535(2) 0.0387(10) Uani 1 1 d . . . . .
O4 O 0.2104(4) -0.0055(3) 0.8737(2) 0.0815(14) Uani 1 1 d . . . . .
C29 C 0.5528(4) 0.8358(3) 0.6738(3) 0.0341(11) Uani 1 1 d . . . . .
C3 C 0.1034(4) 0.3640(3) 0.8755(2) 0.0328(11) Uani 1 1 d . . . . .
C2 C 0.0039(4) 0.3635(3) 0.9232(3) 0.0365(11) Uani 1 1 d . . . . .
H2 H -0.003959 0.419237 0.962152 0.044 Uiso 1 1 calc R . . . .
C10 C 0.3813(4) 0.6170(3) 0.8739(3) 0.0360(11) Uani 1 1 d . . . . .
C27 C 0.4708(4) 0.6692(3) 0.6137(2) 0.0336(11) Uani 1 1 d . . . . .
C5 C 0.0234(4) 0.1996(3) 0.8082(3) 0.0350(11) Uani 1 1 d . . . . .
C8 C 0.2666(4) 0.4895(3) 0.9381(3) 0.0350(11) Uani 1 1 d . . . . .
C34 C 0.1708(4) 0.4304(3) 0.6089(3) 0.0391(12) Uani 1 1 d . . . . .
C1 C -0.0837(4) 0.2818(4) 0.9139(3) 0.0391(12) Uani 1 1 d . . . . .
H1 H -0.151352 0.281651 0.946973 0.047 Uiso 1 1 calc R . . . .
C9 C 0.3522(4) 0.5735(3) 0.9374(3) 0.0360(11) Uani 1 1 d . . . . .
H9 H 0.395071 0.603926 0.986073 0.043 Uiso 1 1 calc R . . . .
C45 C 0.6057(4) 0.9658(3) 0.7813(3) 0.0360(11) Uani 1 1 d . . . . .
C4 C 0.1118(4) 0.2810(3) 0.8176(2) 0.0323(11) Uani 1 1 d . . . . .
H4 H 0.179226 0.280834 0.784356 0.039 Uiso 1 1 calc R . . . .
C47 C 0.4723(4) 1.1095(3) 0.8246(3) 0.0362(11) Uani 1 1 d . . . . .
C46 C 0.5818(4) 1.0560(3) 0.8292(3) 0.0398(12) Uani 1 1 d . . . . .
H46 H 0.648065 1.082780 0.868878 0.048 Uiso 1 1 calc R . . . .
C28 C 0.4568(4) 0.7585(3) 0.6624(2) 0.0326(11) Uani 1 1 d . . . . .
H28 H 0.380522 0.766669 0.688274 0.039 Uiso 1 1 calc R . . . .
C26 C 0.5828(4) 0.6563(4) 0.5772(3) 0.0415(12) Uani 1 1 d . . . . .
H26 H 0.594504 0.595051 0.544995 0.050 Uiso 1 1 calc R . . . .
C33 C 0.1985(4) 0.4798(4) 0.5504(3) 0.0401(12) Uani 1 1 d . . . . .
H33 H 0.147049 0.458891 0.502544 0.048 Uiso 1 1 calc R . . . .
C6 C -0.0743(4) 0.2011(3) 0.8577(3) 0.0379(12) Uani 1 1 d . . . . .
H6 H -0.135195 0.145529 0.852363 0.045 Uiso 1 1 calc R . . . .
C32 C 0.2938(4) 0.5583(3) 0.5512(3) 0.0369(12) Uani 1 1 d . . . . .
C21 C -0.0360(4) 0.0818(3) 0.6925(3) 0.0410(12) Uani 1 1 d . . . . .
C25 C 0.6784(5) 0.7342(4) 0.5883(3) 0.0432(12) Uani 1 1 d . . . . .
H25 H 0.754930 0.725829 0.562733 0.052 Uiso 1 1 calc R . . . .
C7 C 0.2704(4) 0.4481(4) 1.0130(3) 0.0462(13) Uani 1 1 d . . . . .
H7A H 0.211891 0.483218 1.047150 0.069 Uiso 1 1 calc GR . . . .
H7B H 0.358704 0.457218 1.038497 0.069 Uiso 1 1 calc GR . . . .
H7C H 0.242944 0.377056 1.001734 0.069 Uiso 1 1 calc GR . . . .
C11 C 0.4912(4) 0.6956(3) 0.8828(3) 0.0431(12) Uani 1 1 d . . . . .
H11A H 0.562637 0.668797 0.854823 0.065 Uiso 1 1 calc GR . . . .
H11B H 0.521002 0.715892 0.937825 0.065 Uiso 1 1 calc GR . . . .
H11C H 0.461558 0.753372 0.861501 0.065 Uiso 1 1 calc GR . . . .
C30 C 0.6642(4) 0.8223(4) 0.6350(3) 0.0414(12) Uani 1 1 d . . . . .
H30 H 0.730186 0.874558 0.641296 0.050 Uiso 1 1 calc R . . . .
C48 C 0.4563(5) 1.1949(4) 0.8888(3) 0.0478(13) Uani 1 1 d . . . . .
H48A H 0.424943 1.251348 0.866376 0.072 Uiso 1 1 calc GR . . . .
H48B H 0.539870 1.214853 0.919062 0.072 Uiso 1 1 calc GR . . . .
H48C H 0.393795 1.173968 0.922680 0.072 Uiso 1 1 calc GR . . . .
C39 C 0.5220(5) 0.3964(4) 0.7844(3) 0.0493(14) Uani 1 1 d . . . . .
H39A H 0.448982 0.347883 0.762140 0.059 Uiso 1 1 calc R . . . .
H39B H 0.503597 0.428427 0.836722 0.059 Uiso 1 1 calc R . . . .
C23 C 0.0884(5) -0.0618(4) 0.6368(3) 0.0485(13) Uani 1 1 d . . . . .
C22 C -0.0163(5) -0.0035(4) 0.6373(3) 0.0488(14) Uani 1 1 d . . . . .
H22 H -0.082588 -0.022378 0.596017 0.059 Uiso 1 1 calc R . . . .
C35 C 0.0590(5) 0.3530(4) 0.5975(3) 0.0536(15) Uani 1 1 d . . . . .
H35A H 0.091592 0.287928 0.601717 0.080 Uiso 1 1 calc GR . . . .
H35B H 0.013021 0.350357 0.546118 0.080 Uiso 1 1 calc GR . . . .
H35C H -0.000242 0.370434 0.637298 0.080 Uiso 1 1 calc GR . . . .
C31 C 0.2969(5) 0.6069(4) 0.4800(3) 0.0520(14) Uani 1 1 d . . . . .
H31A H 0.280757 0.677360 0.493484 0.078 Uiso 1 1 calc GR . . . .
H31B H 0.229939 0.573875 0.440073 0.078 Uiso 1 1 calc GR . . . .
H31C H 0.381943 0.600970 0.460275 0.078 Uiso 1 1 calc GR . . . .
C44 C 0.7265(5) 0.9180(4) 0.8072(3) 0.0541(15) Uani 1 1 d . . . . .
H44A H 0.717134 0.846420 0.787090 0.081 Uiso 1 1 calc GR . . . .
H44B H 0.738649 0.928685 0.863878 0.081 Uiso 1 1 calc GR . . . .
H44C H 0.801635 0.947877 0.787213 0.081 Uiso 1 1 calc GR . . . .
C20 C -0.1552(5) 0.1366(4) 0.6740(3) 0.0577(16) Uani 1 1 d . . . . .
H20A H -0.227564 0.112094 0.699616 0.086 Uiso 1 1 calc GR . . . .
H20B H -0.178019 0.125006 0.617856 0.086 Uiso 1 1 calc GR . . . .
H20C H -0.136896 0.208016 0.692612 0.086 Uiso 1 1 calc GR . . . .
C43 C 0.2984(5) 1.1146(4) 0.5752(3) 0.0554(15) Uani 1 1 d . . . . .
H43A H 0.223246 1.110528 0.605809 0.066 Uiso 1 1 calc R . . . .
H43B H 0.266576 1.106488 0.519647 0.066 Uiso 1 1 calc R . . . .
C37 C 0.7355(5) 0.3993(4) 0.7430(3) 0.0593(15) Uani 1 1 d . . . . .
H37A H 0.824096 0.412043 0.769607 0.071 Uiso 1 1 calc R . . . .
H37B H 0.739911 0.360968 0.690493 0.071 Uiso 1 1 calc R . . . .
C40 C 0.5179(5) 1.0836(4) 0.5928(4) 0.0625(16) Uani 1 1 d . . . . .
H40A H 0.566958 1.045161 0.553712 0.075 Uiso 1 1 calc R . . . .
H40B H 0.563016 1.084043 0.644821 0.075 Uiso 1 1 calc R . . . .
C38 C 0.6486(5) 0.3446(4) 0.7888(3) 0.0587(15) Uani 1 1 d . . . . .
H38A H 0.685978 0.350138 0.843170 0.070 Uiso 1 1 calc R . . . .
H38B H 0.634559 0.273338 0.765535 0.070 Uiso 1 1 calc R . . . .
C12 C -0.0053(5) 0.6283(4) 0.8363(3) 0.0656(17) Uani 1 1 d . . . . .
H12A H 0.076094 0.651332 0.869283 0.079 Uiso 1 1 calc R . . . .
H12B H -0.060811 0.589085 0.865124 0.079 Uiso 1 1 calc R . . . .
C36 C 0.6733(5) 0.4942(4) 0.7391(4) 0.0610(16) Uani 1 1 d . . . . .
H36A H 0.702159 0.544196 0.785630 0.073 Uiso 1 1 calc R . . . .
H36B H 0.695474 0.521361 0.692568 0.073 Uiso 1 1 calc R . . . .
C24 C 0.0951(6) -0.1465(4) 0.5691(3) 0.0685(18) Uani 1 1 d . . . . .
H24A H 0.167806 -0.131738 0.539872 0.103 Uiso 1 1 calc GR . . . .
H24B H 0.014350 -0.153556 0.535078 0.103 Uiso 1 1 calc GR . . . .
H24C H 0.107581 -0.208659 0.589033 0.103 Uiso 1 1 calc GR . . . .
C15 C 0.0124(6) 0.6303(5) 0.7047(3) 0.0684(17) Uani 1 1 d . . . . .
H15A H -0.056779 0.601916 0.663605 0.082 Uiso 1 1 calc R . . . .
H15B H 0.095195 0.633573 0.681024 0.082 Uiso 1 1 calc R . . . .
C42 C 0.3755(6) 1.2115(4) 0.6006(3) 0.0638(16) Uani 1 1 d . . . . .
H42A H 0.376903 1.233803 0.657168 0.077 Uiso 1 1 calc R . . . .
H42B H 0.341505 1.263820 0.573127 0.077 Uiso 1 1 calc R . . . .
C16 C 0.1153(7) -0.0057(6) 0.9220(4) 0.092(2) Uani 1 1 d . . . . .
H16A H 0.030120 -0.023869 0.891901 0.111 Uiso 1 1 calc R . . . .
H16B H 0.112760 0.060962 0.953740 0.111 Uiso 1 1 calc R . . . .
C13 C -0.0740(6) 0.7156(5) 0.8147(4) 0.0750(19) Uani 1 1 d . . . . .
H13A H -0.168639 0.699759 0.805415 0.090 Uiso 1 1 calc R . . . .
H13B H -0.056124 0.774890 0.855645 0.090 Uiso 1 1 calc R . . . .
C14 C -0.0176(7) 0.7318(5) 0.7415(4) 0.079(2) Uani 1 1 d . . . . .
H14A H -0.080703 0.760388 0.707338 0.095 Uiso 1 1 calc R . . . .
H14B H 0.061785 0.777022 0.753146 0.095 Uiso 1 1 calc R . . . .
C41 C 0.5081(6) 1.1854(5) 0.5779(4) 0.081(2) Uani 1 1 d . . . . .
H41A H 0.515212 1.188525 0.522513 0.097 Uiso 1 1 calc R . . . .
H41B H 0.576633 1.231045 0.609718 0.097 Uiso 1 1 calc R . . . .
C19 C 0.2954(7) -0.0827(5) 0.8830(5) 0.092(2) Uani 1 1 d . . . . .
H19A H 0.287363 -0.133274 0.835289 0.111 Uiso 1 1 calc R . . . .
H19B H 0.386190 -0.054523 0.892555 0.111 Uiso 1 1 calc R . . . .
C17 C 0.1456(7) -0.0797(6) 0.9719(4) 0.090(2) Uani 1 1 d . . . . .
H17A H 0.073185 -0.130978 0.967344 0.107 Uiso 1 1 calc R . . . .
H17B H 0.162895 -0.047475 1.026775 0.107 Uiso 1 1 calc R . . . .
C18 C 0.2630(8) -0.1243(7) 0.9431(5) 0.128(4) Uani 1 1 d . . . . .
H18A H 0.335044 -0.112568 0.984802 0.153 Uiso 1 1 calc R . . . .
H18B H 0.245652 -0.197011 0.926697 0.153 Uiso 1 1 calc R . . . .
Li4 Li 0.3675(7) 0.9856(6) 0.6845(4) 0.0379(18) Uani 1 1 d . . . . .
Li3 Li 0.3814(7) 0.5334(6) 0.7081(4) 0.0395(19) Uani 1 1 d . . . . .
Li1 Li 0.1785(8) 0.4975(6) 0.7762(5) 0.0408(19) Uani 1 1 d . . . . .
Li2 Li 0.2038(7) 0.0495(6) 0.7778(5) 0.042(2) Uani 1 1 d . . . . .

loop_
_atom_site_aniso_label
_atom_site_aniso_U_11
_atom_site_aniso_U_22
_atom_site_aniso_U_33
_atom_site_aniso_U_23
_atom_site_aniso_U_13
_atom_site_aniso_U_12
O7 0.0377(18) 0.0373(19) 0.0392(18) -0.0001(15) -0.0014(15) 0.0115(14)
O1 0.0398(19) 0.0396(19) 0.0318(17) -0.0002(14) -0.0076(15) 0.0067(14)
O5 0.0355(18) 0.0400(19) 0.0352(18) -0.0009(15) -0.0035(14) 0.0037(14)
O2 0.0397(19) 0.059(2) 0.046(2) 0.0085(18) 0.0022(16) 0.0164(16)
O3 0.0331(19) 0.038(2) 0.063(2) -0.0006(17) 0.0039(17) 0.0063(15)
O8 0.047(2) 0.049(2) 0.044(2) 0.0051(16) -0.0007(16) 0.0086(17)
O6 0.0317(19) 0.067(2) 0.062(2) 0.024(2) -0.0016(17) 0.0120(17)
N1 0.034(2) 0.033(2) 0.034(2) 0.0030(17) -0.0019(17) 0.0087(17)
N4 0.036(2) 0.030(2) 0.034(2) 0.0002(17) 0.0027(17) 0.0088(16)
N3 0.038(2) 0.034(2) 0.035(2) 0.0030(17) -0.0009(18) 0.0071(18)
N2 0.028(2) 0.038(2) 0.049(2) 0.0030(19) 0.0039(19) 0.0060(17)
O4 0.082(3) 0.107(4) 0.083(3) 0.060(3) 0.044(2) 0.061(3)
C29 0.031(3) 0.035(3) 0.036(3) 0.004(2) 0.001(2) 0.011(2)
C3 0.031(2) 0.034(3) 0.033(2) 0.006(2) -0.004(2) 0.012(2)
C2 0.034(3) 0.038(3) 0.037(3) 0.003(2) 0.000(2) 0.013(2)
C10 0.035(3) 0.031(3) 0.038(3) -0.006(2) -0.003(2) 0.012(2)
C27 0.034(3) 0.033(3) 0.034(3) 0.006(2) 0.001(2) 0.010(2)
C5 0.028(2) 0.034(3) 0.042(3) 0.001(2) 0.000(2) 0.012(2)
C8 0.032(3) 0.039(3) 0.033(3) 0.000(2) 0.002(2) 0.010(2)
C34 0.029(3) 0.040(3) 0.041(3) -0.013(2) 0.001(2) 0.003(2)
C1 0.030(3) 0.047(3) 0.045(3) 0.012(2) 0.011(2) 0.016(2)
C9 0.032(3) 0.042(3) 0.030(3) -0.005(2) -0.003(2) 0.005(2)
C45 0.035(3) 0.032(3) 0.041(3) 0.004(2) 0.000(2) 0.008(2)
C4 0.031(2) 0.033(3) 0.034(3) 0.006(2) 0.005(2) 0.010(2)
C47 0.039(3) 0.033(3) 0.035(3) 0.005(2) 0.001(2) 0.001(2)
C46 0.036(3) 0.040(3) 0.040(3) -0.001(2) -0.003(2) 0.001(2)
C28 0.031(2) 0.034(3) 0.032(2) 0.003(2) -0.001(2) 0.010(2)
C26 0.041(3) 0.041(3) 0.041(3) 0.002(2) 0.004(2) 0.010(2)
C33 0.037(3) 0.047(3) 0.031(3) -0.001(2) -0.007(2) 0.002(2)
C6 0.033(3) 0.037(3) 0.046(3) 0.011(2) 0.002(2) 0.010(2)
C32 0.043(3) 0.037(3) 0.030(3) 0.001(2) 0.003(2) 0.015(2)
C21 0.030(3) 0.041(3) 0.051(3) 0.002(2) 0.005(2) 0.006(2)
C25 0.039(3) 0.047(3) 0.044(3) 0.002(2) 0.013(2) 0.011(2)
C7 0.037(3) 0.062(3) 0.040(3) 0.011(3) -0.002(2) 0.008(2)
C11 0.044(3) 0.040(3) 0.040(3) -0.005(2) -0.001(2) 0.001(2)
C30 0.040(3) 0.037(3) 0.047(3) 0.003(2) 0.006(2) 0.005(2)
C48 0.063(3) 0.038(3) 0.041(3) -0.002(2) 0.003(3) 0.015(2)
C39 0.046(3) 0.056(3) 0.048(3) 0.013(3) -0.003(2) 0.012(3)
C23 0.040(3) 0.042(3) 0.060(3) -0.005(3) 0.008(3) -0.002(2)
C22 0.034(3) 0.043(3) 0.063(3) -0.010(3) 0.000(2) 0.000(2)
C35 0.045(3) 0.046(3) 0.062(4) -0.008(3) 0.003(3) -0.006(3)
C31 0.055(3) 0.060(4) 0.041(3) 0.012(3) -0.003(3) 0.012(3)
C44 0.042(3) 0.060(4) 0.056(3) 0.001(3) -0.014(3) 0.018(3)
C20 0.036(3) 0.068(4) 0.063(4) -0.006(3) -0.006(3) 0.015(3)
C43 0.050(3) 0.068(4) 0.054(3) 0.025(3) 0.003(3) 0.017(3)
C37 0.043(3) 0.069(4) 0.071(4) 0.020(3) 0.008(3) 0.019(3)
C40 0.040(3) 0.079(4) 0.070(4) 0.016(3) 0.008(3) 0.001(3)
C38 0.043(3) 0.067(4) 0.070(4) 0.019(3) 0.001(3) 0.021(3)
C12 0.061(4) 0.085(5) 0.053(4) 0.003(3) 0.011(3) 0.039(3)
C36 0.047(3) 0.065(4) 0.073(4) 0.014(3) 0.012(3) 0.012(3)
C24 0.062(4) 0.059(4) 0.075(4) -0.021(3) 0.008(3) 0.009(3)
C15 0.076(4) 0.072(4) 0.065(4) 0.024(3) 0.006(3) 0.038(3)
C42 0.078(4) 0.059(4) 0.053(4) 0.008(3) -0.004(3) 0.017(3)
C16 0.099(5) 0.104(6) 0.099(5) 0.056(5) 0.053(5) 0.052(4)
C13 0.074(4) 0.073(4) 0.078(5) 0.005(4) 0.007(4) 0.037(4)
C14 0.092(5) 0.068(4) 0.075(5) 0.009(4) -0.005(4) 0.023(4)
C41 0.063(4) 0.075(5) 0.103(5) 0.027(4) -0.016(4) -0.004(3)
C19 0.077(5) 0.110(6) 0.122(6) 0.078(5) 0.050(4) 0.056(4)
C17 0.102(5) 0.115(6) 0.070(4) 0.042(4) 0.040(4) 0.045(5)
C18 0.144(7) 0.161(8) 0.121(7) 0.085(6) 0.079(6) 0.109(7)
Li4 0.034(4) 0.038(5) 0.043(5) 0.008(4) 0.002(4) 0.007(3)
Li3 0.033(4) 0.046(5) 0.039(4) 0.006(4) -0.004(3) 0.006(4)
Li1 0.043(5) 0.034(4) 0.044(5) 0.004(4) 0.002(4) 0.005(4)
Li2 0.040(5) 0.031(4) 0.058(5) 0.010(4) 0.008(4) 0.012(3)

loop_
_atom_type_symbol
_atom_type_description
_atom_type_scat_dispersion_real
_atom_type_scat_dispersion_imag
_atom_type_scat_source
C C 0.0033 0.0016 'International Tables Vol C Tables 4.2.6.8 and 6.1.1.4'
H H 0.0000 0.0000 'International Tables Vol C Tables 4.2.6.8 and 6.1.1.4'
Li Li -0.0003 0.0001 'International Tables Vol C Tables 4.2.6.8 and 6.1.1.4'
N N 0.0061 0.0033 'International Tables Vol C Tables 4.2.6.8 and 6.1.1.4'
O O 0.0106 0.0060 'International Tables Vol C Tables 4.2.6.8 and 6.1.1.4'

loop_
_geom_angle_atom_site_label_1
_geom_angle_atom_site_label_2
_geom_angle_atom_site_label_3
_geom_angle
_geom_angle_site_symmetry_1
_geom_angle_site_symmetry_3
_geom_angle_publ_flag
C47 O7 Li4 126.0(4) . . ?
C47 O7 Li2 130.0(4) . 1_565 ?
Li2 O7 Li4 85.2(4) 1_565 . ?
C10 O1 Li3 133.3(4) . . ?
C10 O1 Li1 125.7(4) . . ?
Li1 O1 Li3 84.3(4) . . ?
C34 O5 Li3 124.3(4) . . ?
C34 O5 Li1 131.9(4) . . ?
Li3 O5 Li1 85.8(4) . . ?
C12 O2 Li1 112.1(4) . . ?
C15 O2 C12 108.1(4) . . ?
C15 O2 Li1 117.7(4) . . ?
C23 O3 Li4 133.3(4) . 1_545 ?
C23 O3 Li2 124.3(4) . . ?
Li2 O3 Li4 83.9(4) . 1_545 ?
C43 O8 C40 107.9(4) . . ?
C43 O8 Li4 114.5(4) . . ?
C40 O8 Li4 107.7(4) . . ?
C39 O6 Li3 113.9(4) . . ?
C36 O6 C39 106.6(4) . . ?
C36 O6 Li3 136.6(4) . . ?
C3 N1 Li1 112.8(3) . . ?
C8 N1 C3 122.3(4) . . ?
C8 N1 Li1 124.8(4) . . ?
C29 N4 Li4 114.5(3) . . ?
C45 N4 C29 121.0(4) . . ?
C45 N4 Li4 124.4(4) . . ?
C27 N3 Li3 113.8(4) . . ?
C32 N3 C27 122.0(4) . . ?
C32 N3 Li3 124.2(4) . . ?
C5 N2 Li2 114.7(4) . . ?
C21 N2 C5 122.1(4) . . ?
C21 N2 Li2 123.2(4) . . ?
C16 O4 C19 110.9(5) . . ?
C16 O4 Li2 126.3(4) . . ?
C19 O4 Li2 118.8(4) . . ?
C28 C29 N4 116.8(4) . . ?
C28 C29 C30 118.6(4) . . ?
C30 C29 N4 124.5(4) . . ?
C2 C3 N1 124.1(4) . . ?
C2 C3 C4 118.8(4) . . ?
C4 C3 N1 116.8(4) . . ?
C3 C2 H2 120.0 . . ?
C1 C2 C3 119.9(4) . . ?
C1 C2 H2 120.0 . . ?
O1 C10 C9 124.6(4) . . ?
O1 C10 C11 115.6(4) . . ?
C9 C10 C11 119.7(4) . . ?
C28 C27 N3 118.1(4) . . ?
C26 C27 N3 121.6(4) . . ?
C26 C27 C28 119.7(4) . . ?
C4 C5 N2 118.2(4) . . ?
C4 C5 C6 118.5(4) . . ?
C6 C5 N2 123.0(4) . . ?
N1 C8 C9 121.5(4) . . ?
N1 C8 C7 122.1(4) . . ?
C9 C8 C7 116.4(4) . . ?
O5 C34 C33 125.2(4) . . ?
O5 C34 C35 114.5(5) . . ?
C33 C34 C35 120.3(4) . . ?
C2 C1 H1 119.6 . . ?
C6 C1 C2 120.8(4) . . ?
C6 C1 H1 119.6 . . ?
C10 C9 C8 127.9(4) . . ?
C10 C9 H9 116.1 . . ?
C8 C9 H9 116.1 . . ?
N4 C45 C46 122.1(4) . . ?
N4 C45 C44 122.9(4) . . ?
C46 C45 C44 114.9(4) . . ?
C3 C4 H4 119.5 . . ?
C5 C4 C3 121.1(4) . . ?
C5 C4 H4 119.5 . . ?
O7 C47 C46 125.0(4) . . ?
O7 C47 C48 116.0(4) . . ?
C46 C47 C48 118.9(4) . . ?
C45 C46 H46 116.4 . . ?
C47 C46 C45 127.2(4) . . ?
C47 C46 H46 116.4 . . ?
C29 C28 C27 121.0(4) . . ?
C29 C28 H28 119.5 . . ?
C27 C28 H28 119.5 . . ?
C27 C26 H26 120.4 . . ?
C27 C26 C25 119.1(4) . . ?
C25 C26 H26 120.4 . . ?
C34 C33 H33 115.7 . . ?
C34 C33 C32 128.6(4) . . ?
C32 C33 H33 115.7 . . ?
C5 C6 H6 119.6 . . ?
C1 C6 C5 120.8(4) . . ?
C1 C6 H6 119.6 . . ?
N3 C32 C33 121.6(4) . . ?
N3 C32 C31 120.2(4) . . ?
C33 C32 C31 118.1(4) . . ?
N2 C21 C22 122.9(4) . . ?
N2 C21 C20 121.5(4) . . ?
C22 C21 C20 115.6(4) . . ?
C26 C25 H25 119.3 . . ?
C30 C25 C26 121.4(4) . . ?
C30 C25 H25 119.3 . . ?
C8 C7 H7A 109.5 . . ?
C8 C7 H7B 109.5 . . ?
C8 C7 H7C 109.5 . . ?
H7A C7 H7B 109.5 . . ?
H7A C7 H7C 109.5 . . ?
H7B C7 H7C 109.5 . . ?
C10 C11 H11A 109.5 . . ?
C10 C11 H11B 109.5 . . ?
C10 C11 H11C 109.5 . . ?
H11A C11 H11B 109.5 . . ?
H11A C11 H11C 109.5 . . ?
H11B C11 H11C 109.5 . . ?
C29 C30 H30 119.9 . . ?
C25 C30 C29 120.2(4) . . ?
C25 C30 H30 119.9 . . ?
C47 C48 H48A 109.5 . . ?
C47 C48 H48B 109.5 . . ?
C47 C48 H48C 109.5 . . ?
H48A C48 H48B 109.5 . . ?
H48A C48 H48C 109.5 . . ?
H48B C48 H48C 109.5 . . ?
O6 C39 H39A 110.5 . . ?
O6 C39 H39B 110.5 . . ?
O6 C39 C38 106.4(4) . . ?
H39A C39 H39B 108.6 . . ?
C38 C39 H39A 110.5 . . ?
C38 C39 H39B 110.5 . . ?
O3 C23 C22 125.6(4) . . ?
O3 C23 C24 115.1(4) . . ?
C22 C23 C24 119.3(5) . . ?
C21 C22 H22 116.3 . . ?
C23 C22 C21 127.4(5) . . ?
C23 C22 H22 116.3 . . ?
C34 C35 H35A 109.5 . . ?
C34 C35 H35B 109.5 . . ?
C34 C35 H35C 109.5 . . ?
H35A C35 H35B 109.5 . . ?
H35A C35 H35C 109.5 . . ?
H35B C35 H35C 109.5 . . ?
C32 C31 H31A 109.5 . . ?
C32 C31 H31B 109.5 . . ?
C32 C31 H31C 109.5 . . ?
H31A C31 H31B 109.5 . . ?
H31A C31 H31C 109.5 . . ?
H31B C31 H31C 109.5 . . ?
C45 C44 H44A 109.5 . . ?
C45 C44 H44B 109.5 . . ?
C45 C44 H44C 109.5 . . ?
H44A C44 H44B 109.5 . . ?
H44A C44 H44C 109.5 . . ?
H44B C44 H44C 109.5 . . ?
C21 C20 H20A 109.5 . . ?
C21 C20 H20B 109.5 . . ?
C21 C20 H20C 109.5 . . ?
H20A C20 H20B 109.5 . . ?
H20A C20 H20C 109.5 . . ?
H20B C20 H20C 109.5 . . ?
O8 C43 H43A 110.7 . . ?
O8 C43 H43B 110.7 . . ?
O8 C43 C42 105.3(4) . . ?
H43A C43 H43B 108.8 . . ?
C42 C43 H43A 110.7 . . ?
C42 C43 H43B 110.7 . . ?
H37A C37 H37B 109.0 . . ?
C38 C37 H37A 111.0 . . ?
C38 C37 H37B 111.0 . . ?
C36 C37 H37A 111.0 . . ?
C36 C37 H37B 111.0 . . ?
C36 C37 C38 104.0(4) . . ?
O8 C40 H40A 110.3 . . ?
O8 C40 H40B 110.3 . . ?
O8 C40 C41 107.0(4) . . ?
O8 C40 Li4 42.3(3) . . ?
H40A C40 H40B 108.6 . . ?
C41 C40 H40A 110.3 . . ?
C41 C40 H40B 110.3 . . ?
C41 C40 Li4 127.2(5) . . ?
Li4 C40 H40A 120.2 . . ?
Li4 C40 H40B 68.3 . . ?
C39 C38 H38A 110.9 . . ?
C39 C38 H38B 110.9 . . ?
C37 C38 C39 104.1(4) . . ?
C37 C38 H38A 110.9 . . ?
C37 C38 H38B 110.9 . . ?
H38A C38 H38B 109.0 . . ?
O2 C12 H12A 110.5 . . ?
O2 C12 H12B 110.5 . . ?
O2 C12 C13 106.2(4) . . ?
H12A C12 H12B 108.7 . . ?
C13 C12 H12A 110.5 . . ?
C13 C12 H12B 110.5 . . ?
O6 C36 C37 105.8(4) . . ?
O6 C36 H36A 110.6 . . ?
O6 C36 H36B 110.6 . . ?
C37 C36 H36A 110.6 . . ?
C37 C36 H36B 110.6 . . ?
H36A C36 H36B 108.7 . . ?
C23 C24 H24A 109.5 . . ?
C23 C24 H24B 109.5 . . ?
C23 C24 H24C 109.5 . . ?
H24A C24 H24B 109.5 . . ?
H24A C24 H24C 109.5 . . ?
H24B C24 H24C 109.5 . . ?
O2 C15 H15A 110.1 . . ?
O2 C15 H15B 110.1 . . ?
O2 C15 C14 108.0(5) . . ?
H15A C15 H15B 108.4 . . ?
C14 C15 H15A 110.1 . . ?
C14 C15 H15B 110.1 . . ?
C43 C42 H42A 111.4 . . ?
C43 C42 H42B 111.4 . . ?
C43 C42 C41 101.8(5) . . ?
H42A C42 H42B 109.3 . . ?
C41 C42 H42A 111.4 . . ?
C41 C42 H42B 111.4 . . ?
O4 C16 H16A 110.4 . . ?
O4 C16 H16B 110.4 . . ?
O4 C16 C17 106.7(5) . . ?
H16A C16 H16B 108.6 . . ?
C17 C16 H16A 110.4 . . ?
C17 C16 H16B 110.4 . . ?
C12 C13 H13A 111.2 . . ?
C12 C13 H13B 111.2 . . ?
H13A C13 H13B 109.1 . . ?
C14 C13 C12 103.1(5) . . ?
C14 C13 H13A 111.2 . . ?
C14 C13 H13B 111.2 . . ?
C15 C14 C13 104.1(5) . . ?
C15 C14 H14A 110.9 . . ?
C15 C14 H14B 110.9 . . ?
C13 C14 H14A 110.9 . . ?
C13 C14 H14B 110.9 . . ?
H14A C14 H14B 109.0 . . ?
C40 C41 C42 103.9(5) . . ?
C40 C41 H41A 111.0 . . ?
C40 C41 H41B 111.0 . . ?
C42 C41 H41A 111.0 . . ?
C42 C41 H41B 111.0 . . ?
H41A C41 H41B 109.0 . . ?
O4 C19 H19A 110.0 . . ?
O4 C19 H19B 110.0 . . ?
H19A C19 H19B 108.4 . . ?
C18 C19 O4 108.4(5) . . ?
C18 C19 H19A 110.0 . . ?
C18 C19 H19B 110.0 . . ?
C16 C17 H17A 110.8 . . ?
C16 C17 H17B 110.8 . . ?
C16 C17 C18 104.9(6) . . ?
H17A C17 H17B 108.9 . . ?
C18 C17 H17A 110.8 . . ?
C18 C17 H17B 110.8 . . ?
C19 C18 C17 108.8(6) . . ?
C19 C18 H18A 109.9 . . ?
C19 C18 H18B 109.9 . . ?
C17 C18 H18A 109.9 . . ?
C17 C18 H18B 109.9 . . ?
H18A C18 H18B 108.3 . . ?
O7 Li4 O3 94.5(4) . 1_565 ?
O7 Li4 O8 111.1(4) . . ?
O7 Li4 N4 94.5(3) . . ?
O7 Li4 C40 97.4(3) . . ?
O7 Li4 Li2 47.2(3) . 1_565 ?
O3 Li4 O8 107.6(4) 1_565 . ?
O3 Li4 N4 132.3(4) 1_565 . ?
O3 Li4 C40 136.8(4) 1_565 . ?
O3 Li4 Li2 47.4(3) 1_565 1_565 ?
O8 Li4 N4 112.4(4) . . ?
O8 Li4 C40 29.94(18) . . ?
O8 Li4 Li2 121.6(4) . 1_565 ?
N4 Li4 C40 87.9(3) . . ?
N4 Li4 Li2 121.4(4) . 1_565 ?
Li2 Li4 C40 131.1(4) 1_565 . ?
O1 Li3 O6 105.2(4) . . ?
O1 Li3 N3 127.6(4) . . ?
O1 Li3 Li1 47.7(3) . . ?
O5 Li3 O1 94.8(4) . . ?
O5 Li3 O6 115.7(4) . . ?
O5 Li3 N3 95.6(3) . . ?
O5 Li3 Li1 47.2(3) . . ?
O6 Li3 N3 115.7(4) . . ?
O6 Li3 Li1 118.6(4) . . ?
N3 Li3 Li1 123.5(4) . . ?
O1 Li1 O2 109.2(4) . . ?
O1 Li1 N1 94.1(4) . . ?
O1 Li1 Li3 48.0(3) . . ?
O5 Li1 O1 95.0(4) . . ?
O5 Li1 O2 110.4(4) . . ?
O5 Li1 N1 132.0(4) . . ?
O5 Li1 Li3 47.1(3) . . ?
O2 Li1 N1 110.6(4) . . ?
O2 Li1 Li3 122.5(4) . . ?
N1 Li1 Li3 121.4(4) . . ?
O7 Li2 O3 96.2(4) 1_545 . ?
O7 Li2 N2 130.6(4) 1_545 . ?
O7 Li2 O4 103.1(4) 1_545 . ?
O7 Li2 Li4 47.6(3) 1_545 1_545 ?
O3 Li2 N2 96.5(4) . . ?
O3 Li2 O4 113.2(4) . . ?
O3 Li2 Li4 48.7(3) . 1_545 ?
N2 Li2 Li4 127.3(4) . 1_545 ?
O4 Li2 N2 115.0(4) . . ?
O4 Li2 Li4 115.2(4) . 1_545 ?

loop_
_geom_bond_atom_site_label_1
_geom_bond_atom_site_label_2
_geom_bond_distance
_geom_bond_site_symmetry_2
_geom_bond_publ_flag
O7 C47 1.285(5) . ?
O7 Li4 1.893(8) . ?
O7 Li2 1.878(8) 1_565 ?
O1 C10 1.280(5) . ?
O1 Li3 1.923(8) . ?
O1 Li1 1.914(8) . ?
O5 C34 1.300(5) . ?
O5 Li3 1.891(8) . ?
O5 Li1 1.893(8) . ?
O2 C12 1.447(6) . ?
O2 C15 1.446(6) . ?
O2 Li1 1.959(8) . ?
O3 C23 1.284(6) . ?
O3 Li4 1.927(8) 1_545 ?
O3 Li2 1.890(9) . ?
O8 C43 1.446(6) . ?
O8 C40 1.458(6) . ?
O8 Li4 1.968(9) . ?
O6 C39 1.448(6) . ?
O6 C36 1.406(6) . ?
O6 Li3 1.955(8) . ?
N1 C3 1.424(6) . ?
N1 C8 1.321(5) . ?
N1 Li1 1.973(9) . ?
N4 C29 1.419(5) . ?
N4 C45 1.311(5) . ?
N4 Li4 1.986(8) . ?
N3 C27 1.422(6) . ?
N3 C32 1.308(5) . ?
N3 Li3 1.966(9) . ?
N2 C5 1.428(5) . ?
N2 C21 1.304(6) . ?
N2 Li2 1.964(8) . ?
O4 C16 1.357(7) . ?
O4 C19 1.432(6) . ?
O4 Li2 1.952(9) . ?
C29 C28 1.392(6) . ?
C29 C30 1.398(6) . ?
C3 C2 1.386(6) . ?
C3 C4 1.407(6) . ?
C2 H2 0.9500 . ?
C2 C1 1.381(6) . ?
C10 C9 1.393(6) . ?
C10 C11 1.507(6) . ?
C27 C28 1.393(6) . ?
C27 C26 1.383(6) . ?
C5 C4 1.384(6) . ?
C5 C6 1.391(6) . ?
C8 C9 1.417(6) . ?
C8 C7 1.513(6) . ?
C34 C33 1.362(7) . ?
C34 C35 1.506(6) . ?
C1 H1 0.9500 . ?
C1 C6 1.369(6) . ?
C9 H9 0.9500 . ?
C45 C46 1.422(6) . ?
C45 C44 1.516(6) . ?
C4 H4 0.9500 . ?
C47 C46 1.389(6) . ?
C47 C48 1.513(6) . ?
C46 H46 0.9500 . ?
C28 H28 0.9500 . ?
C26 H26 0.9500 . ?
C26 C25 1.395(6) . ?
C33 H33 0.9500 . ?
C33 C32 1.418(7) . ?
C6 H6 0.9500 . ?
C32 C31 1.512(7) . ?
C21 C22 1.425(6) . ?
C21 C20 1.521(6) . ?
C25 H25 0.9500 . ?
C25 C30 1.364(6) . ?
C7 H7A 0.9800 . ?
C7 H7B 0.9800 . ?
C7 H7C 0.9800 . ?
C11 H11A 0.9800 . ?
C11 H11B 0.9800 . ?
C11 H11C 0.9800 . ?
C30 H30 0.9500 . ?
C48 H48A 0.9800 . ?
C48 H48B 0.9800 . ?
C48 H48C 0.9800 . ?
C39 H39A 0.9900 . ?
C39 H39B 0.9900 . ?
C39 C38 1.531(6) . ?
C23 C22 1.383(7) . ?
C23 C24 1.528(7) . ?
C22 H22 0.9500 . ?
C35 H35A 0.9800 . ?
C35 H35B 0.9800 . ?
C35 H35C 0.9800 . ?
C31 H31A 0.9800 . ?
C31 H31B 0.9800 . ?
C31 H31C 0.9800 . ?
C44 H44A 0.9800 . ?
C44 H44B 0.9800 . ?
C44 H44C 0.9800 . ?
C20 H20A 0.9800 . ?
C20 H20B 0.9800 . ?
C20 H20C 0.9800 . ?
C43 H43A 0.9900 . ?
C43 H43B 0.9900 . ?
C43 C42 1.492(7) . ?
C37 H37A 0.9900 . ?
C37 H37B 0.9900 . ?
C37 C38 1.508(8) . ?
C37 C36 1.489(7) . ?
C40 H40A 0.9900 . ?
C40 H40B 0.9900 . ?
C40 C41 1.464(8) . ?
C40 Li4 2.782(10) . ?
C38 H38A 0.9900 . ?
C38 H38B 0.9900 . ?
C12 H12A 0.9900 . ?
C12 H12B 0.9900 . ?
C12 C13 1.507(7) . ?
C36 H36A 0.9900 . ?
C36 H36B 0.9900 . ?
C24 H24A 0.9800 . ?
C24 H24B 0.9800 . ?
C24 H24C 0.9800 . ?
C15 H15A 0.9900 . ?
C15 H15B 0.9900 . ?
C15 C14 1.493(8) . ?
C42 H42A 0.9900 . ?
C42 H42B 0.9900 . ?
C42 C41 1.513(8) . ?
C16 H16A 0.9900 . ?
C16 H16B 0.9900 . ?
C16 C17 1.472(9) . ?
C13 H13A 0.9900 . ?
C13 H13B 0.9900 . ?
C13 C14 1.502(9) . ?
C14 H14A 0.9900 . ?
C14 H14B 0.9900 . ?
C41 H41A 0.9900 . ?
C41 H41B 0.9900 . ?
C19 H19A 0.9900 . ?
C19 H19B 0.9900 . ?
C19 C18 1.338(9) . ?
C17 H17A 0.9900 . ?
C17 H17B 0.9900 . ?
C17 C18 1.485(8) . ?
C18 H18A 0.9900 . ?
C18 H18B 0.9900 . ?
Li4 Li2 2.552(11) 1_565 ?
Li3 Li1 2.575(12) . ?

loop_
_geom_torsion_atom_site_label_1
_geom_torsion_atom_site_label_2
_geom_torsion_atom_site_label_3
_geom_torsion_atom_site_label_4
_geom_torsion
_geom_torsion_site_symmetry_1
_geom_torsion_site_symmetry_2
_geom_torsion_site_symmetry_3
_geom_torsion_site_symmetry_4
_geom_torsion_publ_flag
O7 C47 C46 C45 -5.7(8) . . . . ?
O1 C10 C9 C8 6.7(7) . . . . ?
O5 C34 C33 C32 -1.6(8) . . . . ?
O2 C12 C13 C14 -31.1(6) . . . . ?
O2 C15 C14 C13 -20.9(7) . . . . ?
O3 C23 C22 C21 1.0(9) . . . . ?
O8 C43 C42 C41 34.8(6) . . . . ?
O8 C40 C41 C42 24.7(7) . . . . ?
O6 C39 C38 C37 3.1(6) . . . . ?
N1 C3 C2 C1 174.0(4) . . . . ?
N1 C3 C4 C5 -174.1(4) . . . . ?
N1 C8 C9 C10 -7.6(7) . . . . ?
N4 C29 C28 C27 176.4(4) . . . . ?
N4 C29 C30 C25 -177.1(4) . . . . ?
N4 C45 C46 C47 5.6(8) . . . . ?
N3 C27 C28 C29 172.6(4) . . . . ?
N3 C27 C26 C25 -172.8(4) . . . . ?
N2 C5 C4 C3 -174.0(4) . . . . ?
N2 C5 C6 C1 174.1(4) . . . . ?
N2 C21 C22 C23 -2.5(9) . . . . ?
O4 C16 C17 C18 -3.2(9) . . . . ?
O4 C19 C18 C17 4.6(11) . . . . ?
C29 N4 C45 C46 179.8(4) . . . . ?
C29 N4 C45 C44 -2.5(7) . . . . ?
C3 N1 C8 C9 -179.4(4) . . . . ?
C3 N1 C8 C7 3.1(6) . . . . ?
C3 C2 C1 C6 -0.4(7) . . . . ?
C2 C3 C4 C5 -0.5(6) . . . . ?
C2 C1 C6 C5 -0.3(7) . . . . ?
C27 N3 C32 C33 -178.7(4) . . . . ?
C27 N3 C32 C31 0.7(6) . . . . ?
C27 C26 C25 C30 0.8(7) . . . . ?
C5 N2 C21 C22 179.9(5) . . . . ?
C5 N2 C21 C20 2.9(7) . . . . ?
C8 N1 C3 C2 59.8(6) . . . . ?
C8 N1 C3 C4 -127.0(4) . . . . ?
C34 O5 Li3 O1 136.2(4) . . . . ?
C34 O5 Li3 O6 -114.4(5) . . . . ?
C34 O5 Li3 N3 7.7(5) . . . . ?
C34 O5 Li3 Li1 139.4(5) . . . . ?
C34 O5 Li1 O1 -130.6(5) . . . . ?
C34 O5 Li1 O2 -17.9(7) . . . . ?
C34 O5 Li1 N1 129.3(6) . . . . ?
C34 O5 Li1 Li3 -133.8(5) . . . . ?
C34 C33 C32 N3 4.8(8) . . . . ?
C34 C33 C32 C31 -174.6(5) . . . . ?
C45 N4 C29 C28 125.3(5) . . . . ?
C45 N4 C29 C30 -58.6(6) . . . . ?
C4 C3 C2 C1 0.8(6) . . . . ?
C4 C5 C6 C1 0.6(6) . . . . ?
C47 O7 Li4 O3 140.7(4) . . . 1_565 ?
C47 O7 Li4 O8 -108.4(5) . . . . ?
C47 O7 Li4 N4 7.6(6) . . . . ?
C47 O7 Li4 C40 -80.9(5) . . . . ?
C47 O7 Li4 Li2 137.5(5) . . . 1_565 ?
C28 C29 C30 C25 -1.1(7) . . . . ?
C28 C27 C26 C25 -1.7(7) . . . . ?
C26 C27 C28 C29 1.3(6) . . . . ?
C26 C25 C30 C29 0.6(7) . . . . ?
C6 C5 C4 C3 -0.3(6) . . . . ?
C32 N3 C27 C28 110.2(5) . . . . ?
C32 N3 C27 C26 -78.6(6) . . . . ?
C21 N2 C5 C4 -117.0(5) . . . . ?
C21 N2 C5 C6 69.6(6) . . . . ?
C7 C8 C9 C10 170.1(4) . . . . ?
C11 C10 C9 C8 -170.0(4) . . . . ?
C30 C29 C28 C27 0.2(6) . . . . ?
C48 C47 C46 C45 170.4(5) . . . . ?
C39 O6 C36 C37 36.9(5) . . . . ?
C23 O3 Li2 O7 -136.4(4) . . . 1_545 ?
C23 O3 Li2 N2 -4.2(6) . . . . ?
C23 O3 Li2 O4 116.5(5) . . . . ?
C23 O3 Li2 Li4 -139.7(5) . . . 1_545 ?
C35 C34 C33 C32 176.0(5) . . . . ?
C44 C45 C46 C47 -172.3(5) . . . . ?
C20 C21 C22 C23 174.7(5) . . . . ?
C43 O8 C40 C41 -3.0(6) . . . . ?
C43 O8 C40 Li4 124.1(4) . . . . ?
C43 C42 C41 C40 -36.3(6) . . . . ?
C40 O8 C43 C42 -20.4(5) . . . . ?
C38 C37 C36 O6 -34.1(6) . . . . ?
C12 O2 C15 C14 1.5(6) . . . . ?
C12 C13 C14 C15 31.2(7) . . . . ?
C36 O6 C39 C38 -24.7(5) . . . . ?
C36 C37 C38 C39 18.0(6) . . . . ?
C24 C23 C22 C21 -176.1(5) . . . . ?
C15 O2 C12 C13 18.6(6) . . . . ?
C16 O4 C19 C18 -7.0(10) . . . . ?
C16 C17 C18 C19 -1.0(11) . . . . ?
C19 O4 C16 C17 6.1(9) . . . . ?
Li4 O7 C47 C46 -2.7(7) . . . . ?
Li4 O7 C47 C48 -178.9(4) . . . . ?
Li4 O3 C23 C22 -114.8(6) 1_545 . . . ?
Li4 O3 C23 C24 62.4(7) 1_545 . . . ?
Li4 O3 Li2 O7 3.3(3) 1_545 . . 1_545 ?
Li4 O3 Li2 N2 135.5(4) 1_545 . . . ?
Li4 O3 Li2 O4 -103.8(5) 1_545 . . . ?
Li4 O8 C43 C42 99.5(5) . . . . ?
Li4 O8 C40 C41 -127.1(5) . . . . ?
Li4 N4 C29 C28 -57.2(5) . . . . ?
Li4 N4 C29 C30 118.9(5) . . . . ?
Li4 N4 C45 C46 2.5(7) . . . . ?
Li4 N4 C45 C44 -179.8(5) . . . . ?
Li4 C40 C41 C42 -17.7(7) . . . . ?
Li3 O1 C10 C9 -115.3(6) . . . . ?
Li3 O1 C10 C11 61.5(6) . . . . ?
Li3 O5 C34 C33 -5.9(7) . . . . ?
Li3 O5 C34 C35 176.4(4) . . . . ?
Li3 O5 Li1 O1 3.2(3) . . . . ?
Li3 O5 Li1 O2 115.9(4) . . . . ?
Li3 O5 Li1 N1 -96.9(6) . . . . ?
Li3 O6 C39 C38 171.3(4) . . . . ?
Li3 O6 C36 C37 -164.6(5) . . . . ?
Li3 N3 C27 C28 -68.4(5) . . . . ?
Li3 N3 C27 C26 102.7(5) . . . . ?
Li3 N3 C32 C33 -0.1(7) . . . . ?
Li3 N3 C32 C31 179.3(4) . . . . ?
Li1 O1 C10 C9 5.3(7) . . . . ?
Li1 O1 C10 C11 -177.9(4) . . . . ?
Li1 O5 C34 C33 113.5(6) . . . . ?
Li1 O5 C34 C35 -64.3(6) . . . . ?
Li1 O5 Li3 O1 -3.2(3) . . . . ?
Li1 O5 Li3 O6 106.2(5) . . . . ?
Li1 O5 Li3 N3 -131.7(4) . . . . ?
Li1 O2 C12 C13 150.0(5) . . . . ?
Li1 O2 C15 C14 -126.7(5) . . . . ?
Li1 N1 C3 C2 -116.9(5) . . . . ?
Li1 N1 C3 C4 56.4(5) . . . . ?
Li1 N1 C8 C9 -3.1(6) . . . . ?
Li1 N1 C8 C7 179.3(4) . . . . ?
Li2 O7 C47 C46 115.6(5) 1_565 . . . ?
Li2 O7 C47 C48 -60.6(6) 1_565 . . . ?
Li2 O7 Li4 O3 3.3(3) 1_565 . . 1_565 ?
Li2 O7 Li4 O8 114.1(4) 1_565 . . . ?
Li2 O7 Li4 N4 -129.9(4) 1_565 . . . ?
Li2 O7 Li4 C40 141.6(3) 1_565 . . . ?
Li2 O3 C23 C22 3.0(8) . . . . ?
Li2 O3 C23 C24 -179.8(5) . . . . ?
Li2 N2 C5 C4 63.2(5) . . . . ?
Li2 N2 C5 C6 -110.2(5) . . . . ?
Li2 N2 C21 C22 -0.2(7) . . . . ?
Li2 N2 C21 C20 -177.3(5) . . . . ?
Li2 O4 C16 C17 163.1(6) . . . . ?
Li2 O4 C19 C18 -165.9(7) . . . . ?

loop_
_smtbx_masks_void_nr
_smtbx_masks_void_average_x
_smtbx_masks_void_average_y
_smtbx_masks_void_average_z
_smtbx_masks_void_volume
_smtbx_masks_void_count_electrons
_smtbx_masks_void_content
1 0.500 0.000 0.000 98.4 4.1 ?

loop_
_publcif_info_exptl_table_extra_item
sin_theta_over_lambda_max

loop_
_publcif_info_exptl_table_header_item
?
